data_4331737
loop_
_publ_author_name
'Taka-aki Okamura'
'Yasuhito Ushijima'
'Yui Omi'
'Kiyotaka Onitsuka'

_publ_section_title
;
 Systematic Investigation of Relationship between Strength of NH...S
 Hydrogen Bond and Reactivity of Molybdoenzyme Models
;
_journal_name_full 'Inorganic Chemistry'
_journal_page_first 381
_journal_page_last 394
_journal_paper_doi 10.1021/ic302149p
_journal_volume 52
_journal_year 2013
_chemical_formula_sum 'C32 H33 N O S2'
_chemical_formula_weight 511.71
_chemical_name_systematic
; 
2,3-(i-PrS)2C6H3NHCOCPh3
;
_space_group_IT_number 14
_symmetry_cell_setting monoclinic
_symmetry_Int_Tables_number 14
_symmetry_space_group_name_Hall '-P 2yn'
_symmetry_space_group_name_H-M 'P 1 21/n 1'
_atom_sites_solution_hydrogens geom
_atom_sites_solution_primary direct
_atom_sites_solution_secondary difmap
_audit_creation_date 2010-08-07
_audit_creation_method SHELXL-97
_cell_angle_alpha 90.00
_cell_angle_beta 92.095(5)
_cell_angle_gamma 90.00
_cell_formula_units_Z 8
_cell_length_a 7.7754(13)
_cell_length_b 15.348(2)
_cell_length_c 45.162(6)
_cell_measurement_reflns_used 28509
_cell_measurement_temperature 200
_cell_measurement_theta_max 27.5
_cell_measurement_theta_min 3.0
_cell_volume 5385.9(13)
_computing_structure_refinement 'SHELXL-97 (Sheldrick, 2008)'
_computing_structure_solution 'SIR92 (Altomare et al., 1994)'
_diffrn_ambient_temperature 200
_diffrn_detector_area_resol_mean 10.00
_diffrn_measured_fraction_theta_full 0.997
_diffrn_measured_fraction_theta_max 0.997
_diffrn_measurement_device_type 'Rigaku RAXIS-RAPID II'
_diffrn_measurement_method \w
_diffrn_radiation_source
;
 MicroMax-007HF microfocus rotating anode x-ray gererator
;
_diffrn_radiation_type MoK\a
_diffrn_radiation_wavelength 0.71075
_diffrn_reflns_av_R_equivalents 0.1129
_diffrn_reflns_av_sigmaI/netI 0.0952
_diffrn_reflns_limit_h_max 10
_diffrn_reflns_limit_h_min -10
_diffrn_reflns_limit_k_max 19
_diffrn_reflns_limit_k_min -19
_diffrn_reflns_limit_l_max 58
_diffrn_reflns_limit_l_min -58
_diffrn_reflns_number 51379
_diffrn_reflns_theta_full 27.48
_diffrn_reflns_theta_max 27.48
_diffrn_reflns_theta_min 2.99
_exptl_absorpt_coefficient_mu 0.224
_exptl_absorpt_correction_T_max 0.9955
_exptl_absorpt_correction_T_min 0.9567
_exptl_absorpt_correction_type multi-scan
_exptl_absorpt_process_details
;
    Higashi, T. (1995). Program for Absorption Correction.
    Rigaku Corporation, Tokyo, Japan.
;
_exptl_crystal_colour colorless
_exptl_crystal_density_diffrn 1.262
_exptl_crystal_description platelet
_exptl_crystal_F_000 2176
_exptl_crystal_size_max 0.20
_exptl_crystal_size_mid 0.08
_exptl_crystal_size_min 0.02
_refine_diff_density_max 0.435
_refine_diff_density_min -0.353
_refine_diff_density_rms 0.062
_refine_ls_extinction_method none
_refine_ls_goodness_of_fit_ref 1.025
_refine_ls_hydrogen_treatment mixed
_refine_ls_matrix_type full
_refine_ls_number_parameters 655
_refine_ls_number_reflns 12290
_refine_ls_number_restraints 0
_refine_ls_restrained_S_all 1.025
_refine_ls_R_factor_all 0.1264
_refine_ls_R_factor_gt 0.0633
_refine_ls_shift/su_max 0.001
_refine_ls_shift/su_mean 0.000
_refine_ls_structure_factor_coef Fsqd
_refine_ls_weighting_details 'calc w=1/[\s^2^(Fo^2^)+(0.0807P)^2^+0.0000P] where P=(Fo^2^+2Fc^2^)/3'
_refine_ls_weighting_scheme calc
_refine_ls_wR_factor_gt 0.1547
_refine_ls_wR_factor_ref 0.1786
_reflns_number_gt 6567
_reflns_number_total 12290
_reflns_threshold_expression I>2\s(I)
_cod_data_source_file ic302149p_si_002_4.cif
_cod_data_source_block 3d
_cod_original_sg_symbol_H-M 'P 21/n'
_cod_database_code 4331737

loop_
_symmetry_equiv_pos_as_xyz
'x, y, z'
'-x+1/2, y+1/2, -z+1/2'
'-x, -y, -z'
'x-1/2, -y-1/2, z-1/2'

loop_
_atom_site_label
_atom_site_type_symbol
_atom_site_fract_x
_atom_site_fract_y
_atom_site_fract_z
_atom_site_U_iso_or_equiv
_atom_site_adp_type
_atom_site_occupancy
_atom_site_symmetry_multiplicity
_atom_site_calc_flag
_atom_site_refinement_flags
S1 S 0.69853(10) 0.36909(6) 0.533116(18) 0.0408(2) Uani 1 1 d .
S2 S 0.99196(9) 0.45606(5) 0.569269(17) 0.0354(2) Uani 1 1 d .
S3 S 0.19187(10) 0.14318(5) 0.525873(17) 0.0380(2) Uani 1 1 d .
S4 S 0.48859(9) 0.07090(5) 0.565311(17) 0.0342(2) Uani 1 1 d .
O1 O 0.9237(3) 0.41604(14) 0.68152(5) 0.0427(5) Uani 1 1 d .
O2 O 0.4067(3) 0.13492(14) 0.67624(4) 0.0417(5) Uani 1 1 d .
N1 N 0.9502(3) 0.46131(16) 0.63417(5) 0.0348(6) Uani 1 1 d .
H1 H 1.017(4) 0.487(2) 0.6213(6) 0.042 Uiso 1 1 d .
N2 N 0.4432(3) 0.08370(17) 0.62976(6) 0.0352(6) Uani 1 1 d .
H2 H 0.509(4) 0.058(2) 0.6184(7) 0.042 Uiso 1 1 d .
C1 C 0.4897(4) 0.3306(2) 0.51920(7) 0.0435(8) Uani 1 1 d .
H6 H 0.4658 0.2723 0.5280 0.052 Uiso 1 1 calc R
C2 C 0.5073(4) 0.3209(2) 0.48566(7) 0.0538(9) Uani 1 1 d .
H7 H 0.4740 0.3756 0.4758 0.065 Uiso 1 1 calc R
H8 H 0.4323 0.2738 0.4783 0.065 Uiso 1 1 calc R
H9 H 0.6271 0.3072 0.4814 0.065 Uiso 1 1 calc R
C3 C 0.3434(4) 0.3927(3) 0.52600(8) 0.0592(10) Uani 1 1 d .
H10 H 0.2974 0.3779 0.5453 0.071 Uiso 1 1 calc R
H11 H 0.2520 0.3876 0.5106 0.071 Uiso 1 1 calc R
H12 H 0.3868 0.4527 0.5265 0.071 Uiso 1 1 calc R
C4 C 0.9090(4) 0.56056(19) 0.55551(7) 0.0391(7) Uani 1 1 d .
H13 H 0.7984 0.5506 0.5440 0.047 Uiso 1 1 calc R
C5 C 0.8787(5) 0.6248(2) 0.58041(7) 0.0510(9) Uani 1 1 d .
H14 H 0.7613 0.6178 0.5873 0.061 Uiso 1 1 calc R
H15 H 0.8938 0.6844 0.5731 0.061 Uiso 1 1 calc R
H16 H 0.9613 0.6138 0.5969 0.061 Uiso 1 1 calc R
C6 C 1.0444(5) 0.5930(2) 0.53454(8) 0.0568(10) Uani 1 1 d .
H17 H 1.1295 0.6285 0.5456 0.068 Uiso 1 1 calc R
H18 H 0.9888 0.6282 0.5188 0.068 Uiso 1 1 calc R
H19 H 1.1020 0.5430 0.5257 0.068 Uiso 1 1 calc R
C11 C 0.6859(4) 0.36778(19) 0.57211(7) 0.0341(7) Uani 1 1 d .
C12 C 0.8168(3) 0.41209(18) 0.58822(6) 0.0310(7) Uani 1 1 d .
C13 C 0.8171(4) 0.41400(19) 0.61953(7) 0.0337(7) Uani 1 1 d .
C14 C 0.6863(4) 0.3724(2) 0.63430(7) 0.0400(8) Uani 1 1 d .
H3 H 0.6833 0.3747 0.6553 0.048 Uiso 1 1 calc R
C15 C 0.5608(4) 0.3277(2) 0.61808(7) 0.0437(8) Uani 1 1 d .
H4 H 0.4739 0.2976 0.6282 0.052 Uiso 1 1 calc R
C16 C 0.5582(4) 0.3254(2) 0.58739(7) 0.0426(8) Uani 1 1 d .
H5 H 0.4692 0.2949 0.5768 0.051 Uiso 1 1 calc R
C17 C 0.9951(4) 0.46122(19) 0.66331(7) 0.0338(7) Uani 1 1 d .
C18 C 1.1383(4) 0.52572(19) 0.67378(6) 0.0322(7) Uani 1 1 d .
C21 C 0.1784(4) 0.15679(19) 0.56475(6) 0.0337(7) Uani 1 1 d .
C22 C 0.3097(4) 0.11941(18) 0.58223(6) 0.0312(7) Uani 1 1 d .
C23 C 0.3097(4) 0.12636(18) 0.61346(6) 0.0323(7) Uani 1 1 d .
C24 C 0.1772(4) 0.1714(2) 0.62666(7) 0.0368(7) Uani 1 1 d .
H35 H 0.1738 0.1753 0.6476 0.044 Uiso 1 1 calc R
C25 C 0.0507(4) 0.2102(2) 0.60881(7) 0.0407(8) Uani 1 1 d .
H36 H -0.0377 0.2424 0.6179 0.049 Uiso 1 1 calc R
C26 C 0.0485(4) 0.2038(2) 0.57814(7) 0.0396(8) Uani 1 1 d .
H37 H -0.0400 0.2311 0.5664 0.048 Uiso 1 1 calc R
C27 C 0.4818(4) 0.08715(19) 0.65934(7) 0.0330(7) Uani 1 1 d .
C28 C 0.6199(4) 0.02237(19) 0.67132(6) 0.0330(7) Uani 1 1 d .
C31 C -0.0198(4) 0.1721(2) 0.51060(7) 0.0391(7) Uani 1 1 d .
H38 H -0.0484 0.2331 0.5164 0.047 Uiso 1 1 calc R
C32 C -0.1588(4) 0.1108(3) 0.52055(8) 0.0540(10) Uani 1 1 d .
H39 H -0.1719 0.0627 0.5064 0.065 Uiso 1 1 calc R
H40 H -0.2678 0.1425 0.5215 0.065 Uiso 1 1 calc R
H41 H -0.1265 0.0876 0.5402 0.065 Uiso 1 1 calc R
C33 C -0.0035(4) 0.1669(2) 0.47692(7) 0.0465(8) Uani 1 1 d .
H42 H 0.0333 0.2236 0.4694 0.056 Uiso 1 1 calc R
H43 H -0.1152 0.1514 0.4676 0.056 Uiso 1 1 calc R
H44 H 0.0818 0.1225 0.4722 0.056 Uiso 1 1 calc R
C34 C 0.4108(4) -0.0377(2) 0.55525(7) 0.0369(7) Uani 1 1 d .
H45 H 0.3040 -0.0318 0.5424 0.044 Uiso 1 1 calc R
C35 C 0.3708(4) -0.0922(2) 0.58189(7) 0.0496(9) Uani 1 1 d .
H46 H 0.4738 -0.1247 0.5884 0.059 Uiso 1 1 calc R
H47 H 0.2779 -0.1331 0.5766 0.059 Uiso 1 1 calc R
H48 H 0.3346 -0.0542 0.5979 0.059 Uiso 1 1 calc R
C36 C 0.5516(5) -0.0786(2) 0.53711(8) 0.0556(10) Uani 1 1 d .
H49 H 0.5311 -0.0644 0.5161 0.067 Uiso 1 1 calc R
H50 H 0.5502 -0.1420 0.5397 0.067 Uiso 1 1 calc R
H51 H 0.6639 -0.0557 0.5439 0.067 Uiso 1 1 calc R
C111 C 1.2851(4) 0.4759(2) 0.69015(6) 0.0349(7) Uani 1 1 d .
C112 C 1.2941(4) 0.3858(2) 0.69133(6) 0.0376(7) Uani 1 1 d .
H20 H 1.2022 0.3520 0.6830 0.045 Uiso 1 1 calc R
C113 C 1.4354(4) 0.3442(2) 0.70457(7) 0.0444(8) Uani 1 1 d .
H21 H 1.4396 0.2824 0.7052 0.053 Uiso 1 1 calc R
C114 C 1.5703(4) 0.3925(2) 0.71686(7) 0.0489(9) Uani 1 1 d .
H22 H 1.6663 0.3641 0.7262 0.059 Uiso 1 1 calc R
C115 C 1.5643(4) 0.4824(2) 0.71541(7) 0.0479(9) Uani 1 1 d .
H23 H 1.6572 0.5161 0.7235 0.057 Uiso 1 1 calc R
C116 C 1.4233(4) 0.5229(2) 0.70227(7) 0.0426(8) Uani 1 1 d .
H24 H 1.4203 0.5847 0.7015 0.051 Uiso 1 1 calc R
C121 C 1.0374(4) 0.58845(19) 0.69396(7) 0.0377(7) Uani 1 1 d .
C122 C 1.0716(4) 0.5968(2) 0.72406(7) 0.0438(8) Uani 1 1 d .
H25 H 1.1655 0.5658 0.7331 0.053 Uiso 1 1 calc R
C123 C 0.9715(5) 0.6494(2) 0.74127(8) 0.0541(10) Uani 1 1 d .
H26 H 0.9971 0.6545 0.7619 0.065 Uiso 1 1 calc R
C124 C 0.8352(5) 0.6944(2) 0.72861(9) 0.0595(11) Uani 1 1 d .
H27 H 0.7673 0.7311 0.7404 0.071 Uiso 1 1 calc R
C125 C 0.7970(5) 0.6862(2) 0.69854(8) 0.0587(10) Uani 1 1 d .
H28 H 0.7026 0.7171 0.6897 0.070 Uiso 1 1 calc R
C126 C 0.8967(5) 0.6330(2) 0.68158(8) 0.0499(9) Uani 1 1 d .
H29 H 0.8688 0.6267 0.6610 0.060 Uiso 1 1 calc R
C131 C 1.2247(4) 0.5755(2) 0.64847(6) 0.0338(7) Uani 1 1 d .
C132 C 1.2304(4) 0.6649(2) 0.64688(7) 0.0468(9) Uani 1 1 d .
H30 H 1.1703 0.6987 0.6608 0.056 Uiso 1 1 calc R
C133 C 1.3226(5) 0.7067(2) 0.62531(8) 0.0569(10) Uani 1 1 d .
H31 H 1.3270 0.7685 0.6248 0.068 Uiso 1 1 calc R
C134 C 1.4079(4) 0.6586(2) 0.60457(7) 0.0518(9) Uani 1 1 d .
H32 H 1.4688 0.6872 0.5895 0.062 Uiso 1 1 calc R
C135 C 1.4042(4) 0.5692(2) 0.60581(7) 0.0460(8) Uani 1 1 d .
H33 H 1.4631 0.5359 0.5916 0.055 Uiso 1 1 calc R
C136 C 1.3149(4) 0.5278(2) 0.62767(6) 0.0378(7) Uani 1 1 d .
H34 H 1.3148 0.4659 0.6286 0.045 Uiso 1 1 calc R
C211 C 0.7100(4) -0.03087(19) 0.64726(6) 0.0316(7) Uani 1 1 d .
C212 C 0.8096(4) 0.0135(2) 0.62689(6) 0.0385(7) Uani 1 1 d .
H52 H 0.8137 0.0754 0.6272 0.046 Uiso 1 1 calc R
C213 C 0.9023(4) -0.0317(2) 0.60624(7) 0.0442(8) Uani 1 1 d .
H53 H 0.9670 -0.0006 0.5923 0.053 Uiso 1 1 calc R
C214 C 0.9014(4) -0.1208(2) 0.60583(7) 0.0502(9) Uani 1 1 d .
H54 H 0.9664 -0.1514 0.5918 0.060 Uiso 1 1 calc R
C215 C 0.8064(4) -0.1662(2) 0.62585(7) 0.0484(9) Uani 1 1 d .
H55 H 0.8059 -0.2281 0.6257 0.058 Uiso 1 1 calc R
C216 C 0.7107(4) -0.1209(2) 0.64637(7) 0.0423(8) Uani 1 1 d .
H56 H 0.6446 -0.1526 0.6600 0.051 Uiso 1 1 calc R
C221 C 0.7658(4) 0.07269(19) 0.68796(6) 0.0328(7) Uani 1 1 d .
C222 C 0.9037(4) 0.0255(2) 0.70044(7) 0.0406(8) Uani 1 1 d .
H57 H 0.9010 -0.0364 0.6999 0.049 Uiso 1 1 calc R
C223 C 1.0447(4) 0.0677(2) 0.71357(7) 0.0484(9) Uani 1 1 d .
H58 H 1.1365 0.0346 0.7223 0.058 Uiso 1 1 calc R
C224 C 1.0518(4) 0.1572(2) 0.71394(7) 0.0485(9) Uani 1 1 d .
H59 H 1.1482 0.1862 0.7230 0.058 Uiso 1 1 calc R
C225 C 0.9187(4) 0.2043(2) 0.70120(7) 0.0452(8) Uani 1 1 d .
H60 H 0.9240 0.2661 0.7013 0.054 Uiso 1 1 calc R
C226 C 0.7768(4) 0.1629(2) 0.68825(7) 0.0383(7) Uani 1 1 d .
H61 H 0.6860 0.1966 0.6795 0.046 Uiso 1 1 calc R
C231 C 0.5159(4) -0.03816(19) 0.69129(7) 0.0345(7) Uani 1 1 d .
C232 C 0.3707(4) -0.0797(2) 0.67884(7) 0.0454(8) Uani 1 1 d .
H62 H 0.3408 -0.0706 0.6585 0.054 Uiso 1 1 calc R
C233 C 0.2698(5) -0.1335(2) 0.69540(8) 0.0522(9) Uani 1 1 d .
H63 H 0.1723 -0.1615 0.6864 0.063 Uiso 1 1 calc R
C234 C 0.3102(5) -0.1469(2) 0.72501(8) 0.0567(10) Uani 1 1 d .
H64 H 0.2411 -0.1839 0.7365 0.068 Uiso 1 1 calc R
C235 C 0.4524(5) -0.1057(2) 0.73773(8) 0.0550(10) Uani 1 1 d .
H65 H 0.4815 -0.1148 0.7581 0.066 Uiso 1 1 calc R
C236 C 0.5526(4) -0.0514(2) 0.72118(7) 0.0430(8) Uani 1 1 d .
H66 H 0.6485 -0.0226 0.7304 0.052 Uiso 1 1 calc R

loop_
_atom_site_aniso_label
_atom_site_aniso_U_11
_atom_site_aniso_U_22
_atom_site_aniso_U_33
_atom_site_aniso_U_23
_atom_site_aniso_U_13
_atom_site_aniso_U_12
S1 0.0317(4) 0.0465(5) 0.0442(5) -0.0076(4) 0.0026(3) -0.0053(4)
S2 0.0266(4) 0.0396(5) 0.0404(4) 0.0007(4) 0.0051(3) -0.0021(3)
S3 0.0306(4) 0.0450(5) 0.0386(4) 0.0031(4) 0.0025(3) 0.0033(3)
S4 0.0250(4) 0.0384(4) 0.0395(4) -0.0010(4) 0.0059(3) 0.0016(3)
O1 0.0417(13) 0.0451(13) 0.0415(12) 0.0114(11) 0.0051(10) -0.0050(10)
O2 0.0389(13) 0.0451(13) 0.0414(12) -0.0097(11) 0.0033(10) 0.0068(10)
N1 0.0340(14) 0.0354(15) 0.0352(15) 0.0025(12) 0.0035(11) -0.0077(11)
N2 0.0322(15) 0.0381(15) 0.0355(15) -0.0046(12) 0.0030(11) 0.0091(11)
C1 0.0355(18) 0.0414(19) 0.054(2) -0.0076(16) -0.0003(15) -0.0054(14)
C2 0.047(2) 0.057(2) 0.056(2) -0.0186(19) -0.0043(17) -0.0053(17)
C3 0.040(2) 0.078(3) 0.060(2) -0.006(2) -0.0004(17) 0.0115(19)
C4 0.0404(18) 0.0365(18) 0.0404(18) 0.0034(15) 0.0017(14) -0.0045(14)
C5 0.058(2) 0.041(2) 0.054(2) 0.0043(18) 0.0104(18) 0.0049(17)
C6 0.072(3) 0.048(2) 0.051(2) 0.0075(18) 0.0173(19) -0.0061(19)
C11 0.0295(16) 0.0286(16) 0.0443(18) -0.0047(14) 0.0036(13) 0.0001(13)
C12 0.0237(15) 0.0277(16) 0.0418(17) 0.0013(14) 0.0023(12) 0.0006(12)
C13 0.0274(16) 0.0315(17) 0.0422(18) 0.0018(14) 0.0026(13) -0.0005(12)
C14 0.0316(17) 0.0413(19) 0.0475(19) 0.0080(16) 0.0048(14) -0.0021(14)
C15 0.0382(19) 0.0408(19) 0.053(2) 0.0043(17) 0.0106(15) -0.0070(15)
C16 0.0335(18) 0.0385(18) 0.056(2) -0.0019(17) 0.0012(15) -0.0093(14)
C17 0.0282(16) 0.0335(17) 0.0397(17) 0.0034(15) 0.0016(13) 0.0039(13)
C18 0.0349(17) 0.0299(16) 0.0319(16) 0.0024(14) 0.0031(13) -0.0005(13)
C21 0.0313(16) 0.0303(16) 0.0397(17) 0.0022(14) 0.0017(13) -0.0029(13)
C22 0.0276(16) 0.0269(16) 0.0395(17) -0.0005(14) 0.0054(13) -0.0001(12)
C23 0.0297(16) 0.0285(16) 0.0388(17) -0.0018(14) 0.0033(13) -0.0020(12)
C24 0.0348(17) 0.0384(18) 0.0374(17) -0.0050(15) 0.0044(14) 0.0013(14)
C25 0.0338(18) 0.0372(18) 0.051(2) -0.0056(16) 0.0043(15) 0.0063(14)
C26 0.0303(17) 0.0383(18) 0.050(2) -0.0035(16) 0.0013(14) 0.0081(13)
C27 0.0279(16) 0.0346(17) 0.0368(17) -0.0046(15) 0.0037(13) -0.0023(13)
C28 0.0336(16) 0.0339(17) 0.0316(16) -0.0041(14) 0.0031(12) -0.0007(13)
C31 0.0319(17) 0.0417(19) 0.0439(18) 0.0001(16) 0.0013(14) 0.0039(14)
C32 0.0354(19) 0.075(3) 0.051(2) 0.005(2) 0.0017(16) -0.0105(18)
C33 0.045(2) 0.055(2) 0.0397(18) 0.0107(17) -0.0016(15) 0.0014(16)
C34 0.0324(17) 0.0369(18) 0.0415(18) -0.0004(15) 0.0018(13) 0.0029(13)
C35 0.048(2) 0.046(2) 0.055(2) 0.0023(18) 0.0009(17) -0.0048(16)
C36 0.057(2) 0.049(2) 0.062(2) -0.0121(19) 0.0144(18) 0.0065(18)
C111 0.0349(17) 0.0359(17) 0.0340(16) 0.0053(14) 0.0040(13) 0.0029(13)
C112 0.0358(18) 0.0395(19) 0.0377(17) 0.0057(15) 0.0057(14) 0.0017(14)
C113 0.046(2) 0.042(2) 0.0458(19) 0.0085(16) 0.0105(16) 0.0101(16)
C114 0.042(2) 0.060(2) 0.045(2) 0.0123(18) 0.0056(16) 0.0103(17)
C115 0.0357(19) 0.060(2) 0.047(2) 0.0024(18) -0.0018(15) -0.0018(16)
C116 0.045(2) 0.0385(19) 0.0444(19) 0.0016(16) -0.0002(15) 0.0000(15)
C121 0.0431(19) 0.0289(16) 0.0416(18) 0.0070(15) 0.0056(14) 0.0005(14)
C122 0.051(2) 0.043(2) 0.0376(18) 0.0020(16) 0.0054(15) -0.0068(16)
C123 0.072(3) 0.045(2) 0.046(2) -0.0052(18) 0.0142(19) -0.0074(19)
C124 0.079(3) 0.042(2) 0.060(2) -0.009(2) 0.029(2) 0.001(2)
C125 0.066(3) 0.048(2) 0.064(3) 0.011(2) 0.018(2) 0.0206(19)
C126 0.062(2) 0.043(2) 0.045(2) 0.0064(17) 0.0077(17) 0.0168(17)
C131 0.0316(16) 0.0377(17) 0.0318(16) 0.0035(14) -0.0017(13) -0.0028(13)
C132 0.064(2) 0.0343(18) 0.0432(19) 0.0008(16) 0.0127(17) -0.0052(16)
C133 0.080(3) 0.039(2) 0.053(2) 0.0038(18) 0.015(2) -0.0104(19)
C134 0.052(2) 0.058(2) 0.046(2) 0.0081(19) 0.0085(17) -0.0105(18)
C135 0.0363(18) 0.054(2) 0.049(2) 0.0021(17) 0.0113(15) -0.0058(16)
C136 0.0315(17) 0.0404(18) 0.0414(18) 0.0014(15) -0.0001(14) -0.0003(14)
C211 0.0288(15) 0.0355(17) 0.0303(15) -0.0012(14) -0.0005(12) 0.0016(12)
C212 0.0323(17) 0.0414(19) 0.0419(18) 0.0014(15) 0.0015(14) 0.0009(14)
C213 0.0366(18) 0.055(2) 0.0421(19) 0.0041(17) 0.0096(14) 0.0035(16)
C214 0.048(2) 0.057(2) 0.047(2) -0.0079(18) 0.0102(16) 0.0122(17)
C215 0.056(2) 0.040(2) 0.049(2) -0.0064(17) 0.0081(17) 0.0089(17)
C216 0.048(2) 0.0393(19) 0.0396(18) 0.0036(16) 0.0071(15) 0.0066(15)
C221 0.0310(16) 0.0365(17) 0.0310(16) -0.0024(14) 0.0025(12) -0.0026(13)
C222 0.0381(18) 0.0364(18) 0.0468(19) -0.0025(15) -0.0044(15) 0.0035(14)
C223 0.040(2) 0.057(2) 0.048(2) -0.0029(18) -0.0079(16) 0.0044(17)
C224 0.0367(19) 0.055(2) 0.054(2) -0.0110(18) 0.0020(16) -0.0053(17)
C225 0.044(2) 0.0405(19) 0.052(2) -0.0082(17) 0.0070(16) -0.0078(16)
C226 0.0365(18) 0.0356(18) 0.0432(18) -0.0006(15) 0.0045(14) 0.0016(14)
C231 0.0354(17) 0.0302(16) 0.0383(17) -0.0041(14) 0.0053(13) -0.0008(13)
C232 0.047(2) 0.045(2) 0.0439(19) -0.0068(17) 0.0088(16) -0.0059(16)
C233 0.055(2) 0.042(2) 0.061(2) -0.0099(19) 0.0147(18) -0.0143(17)
C234 0.065(3) 0.046(2) 0.061(2) 0.004(2) 0.027(2) -0.0061(19)
C235 0.066(3) 0.053(2) 0.047(2) 0.0092(19) 0.0156(19) 0.0048(19)
C236 0.045(2) 0.044(2) 0.0402(18) -0.0013(16) 0.0050(15) 0.0005(15)

loop_
_atom_type_symbol
_atom_type_description
_atom_type_scat_dispersion_real
_atom_type_scat_dispersion_imag
_atom_type_scat_source
C C 0.0033 0.0016 'International Tables Vol C Tables 4.2.6.8 and 6.1.1.4'
H H 0.0000 0.0000 'International Tables Vol C Tables 4.2.6.8 and 6.1.1.4'
N N 0.0061 0.0033 'International Tables Vol C Tables 4.2.6.8 and 6.1.1.4'
O O 0.0106 0.0060 'International Tables Vol C Tables 4.2.6.8 and 6.1.1.4'
S S 0.1246 0.1234 'International Tables Vol C Tables 4.2.6.8 and 6.1.1.4'

loop_
_geom_angle_atom_site_label_1
_geom_angle_atom_site_label_2
_geom_angle_atom_site_label_3
_geom_angle
C11 S1 C1 105.02(14)
C12 S2 C4 103.35(14)
C21 S3 C31 105.15(14)
C22 S4 C34 103.44(13)
C17 N1 C13 128.1(3)
C17 N1 H1 120(2)
C13 N1 H1 111(2)
C27 N2 C23 128.8(2)
C27 N2 H2 120(2)
C23 N2 H2 111(2)
C3 C1 C2 110.8(3)
C3 C1 S1 113.0(2)
C2 C1 S1 105.2(2)
C3 C1 H6 109.3
C2 C1 H6 109.3
S1 C1 H6 109.3
C1 C2 H7 109.5
C1 C2 H8 109.5
H7 C2 H8 109.5
C1 C2 H9 109.5
H7 C2 H9 109.5
H8 C2 H9 109.5
C1 C3 H10 109.5
C1 C3 H11 109.5
H10 C3 H11 109.5
C1 C3 H12 109.5
H10 C3 H12 109.5
H11 C3 H12 109.5
C5 C4 C6 112.1(3)
C5 C4 S2 112.3(2)
C6 C4 S2 104.7(2)
C5 C4 H13 109.2
C6 C4 H13 109.2
S2 C4 H13 109.2
C4 C5 H14 109.5
C4 C5 H15 109.5
H14 C5 H15 109.5
C4 C5 H16 109.5
H14 C5 H16 109.5
H15 C5 H16 109.5
C4 C6 H17 109.5
C4 C6 H18 109.5
H17 C6 H18 109.5
C4 C6 H19 109.5
H17 C6 H19 109.5
H18 C6 H19 109.5
C16 C11 C12 119.1(3)
C16 C11 S1 124.5(2)
C12 C11 S1 116.4(2)
C11 C12 C13 120.2(3)
C11 C12 S2 119.3(2)
C13 C12 S2 120.2(2)
C14 C13 N1 123.3(3)
C14 C13 C12 119.7(3)
N1 C13 C12 117.0(2)
C15 C14 C13 119.2(3)
C15 C14 H3 120.4
C13 C14 H3 120.4
C14 C15 C16 121.8(3)
C14 C15 H4 119.1
C16 C15 H4 119.1
C15 C16 C11 120.0(3)
C15 C16 H5 120.0
C11 C16 H5 120.0
O1 C17 N1 123.3(3)
O1 C17 C18 119.6(3)
N1 C17 C18 117.0(3)
C111 C18 C131 105.3(2)
C111 C18 C17 109.9(2)
C131 C18 C17 114.6(2)
C111 C18 C121 114.0(2)
C131 C18 C121 111.6(2)
C17 C18 C121 101.7(2)
C22 C21 C26 119.6(3)
C22 C21 S3 116.3(2)
C26 C21 S3 124.0(2)
C21 C22 C23 120.5(3)
C21 C22 S4 120.0(2)
C23 C22 S4 119.3(2)
C24 C23 N2 123.2(3)
C24 C23 C22 119.4(3)
N2 C23 C22 117.3(2)
C25 C24 C23 119.1(3)
C25 C24 H35 120.5
C23 C24 H35 120.5
C24 C25 C26 122.2(3)
C24 C25 H36 118.9
C26 C25 H36 118.9
C25 C26 C21 119.1(3)
C25 C26 H37 120.4
C21 C26 H37 120.4
O2 C27 N2 123.0(3)
O2 C27 C28 120.6(3)
N2 C27 C28 116.4(2)
C231 C28 C221 114.1(2)
C231 C28 C27 102.7(2)
C221 C28 C27 109.7(2)
C231 C28 C211 110.7(2)
C221 C28 C211 105.2(2)
C27 C28 C211 114.8(2)
C32 C31 C33 110.4(3)
C32 C31 S3 112.5(2)
C33 C31 S3 104.9(2)
C32 C31 H38 109.7
C33 C31 H38 109.7
S3 C31 H38 109.7
C31 C32 H39 109.5
C31 C32 H40 109.5
H39 C32 H40 109.5
C31 C32 H41 109.5
H39 C32 H41 109.5
H40 C32 H41 109.5
C31 C33 H42 109.5
C31 C33 H43 109.5
H42 C33 H43 109.5
C31 C33 H44 109.5
H42 C33 H44 109.5
H43 C33 H44 109.5
C35 C34 C36 111.9(3)
C35 C34 S4 112.6(2)
C36 C34 S4 105.8(2)
C35 C34 H45 108.8
C36 C34 H45 108.8
S4 C34 H45 108.8
C34 C35 H46 109.5
C34 C35 H47 109.5
H46 C35 H47 109.5
C34 C35 H48 109.5
H46 C35 H48 109.5
H47 C35 H48 109.5
C34 C36 H49 109.5
C34 C36 H50 109.5
H49 C36 H50 109.5
C34 C36 H51 109.5
H49 C36 H51 109.5
H50 C36 H51 109.5
C112 C111 C116 117.7(3)
C112 C111 C18 123.3(3)
C116 C111 C18 118.7(3)
C111 C112 C113 120.9(3)
C111 C112 H20 119.6
C113 C112 H20 119.6
C114 C113 C112 120.3(3)
C114 C113 H21 119.9
C112 C113 H21 119.9
C115 C114 C113 119.4(3)
C115 C114 H22 120.3
C113 C114 H22 120.3
C116 C115 C114 119.8(3)
C116 C115 H23 120.1
C114 C115 H23 120.1
C115 C116 C111 121.9(3)
C115 C116 H24 119.1
C111 C116 H24 119.1
C122 C121 C126 118.1(3)
C122 C121 C18 123.4(3)
C126 C121 C18 118.3(3)
C123 C122 C121 121.0(3)
C123 C122 H25 119.5
C121 C122 H25 119.5
C124 C123 C122 120.2(3)
C124 C123 H26 119.9
C122 C123 H26 119.9
C123 C124 C125 119.9(3)
C123 C124 H27 120.1
C125 C124 H27 120.1
C126 C125 C124 119.6(4)
C126 C125 H28 120.2
C124 C125 H28 120.2
C125 C126 C121 121.2(3)
C125 C126 H29 119.4
C121 C126 H29 119.4
C132 C131 C136 118.0(3)
C132 C131 C18 123.1(3)
C136 C131 C18 118.6(3)
C131 C132 C133 121.1(3)
C131 C132 H30 119.5
C133 C132 H30 119.5
C134 C133 C132 120.2(3)
C134 C133 H31 119.9
C132 C133 H31 119.9
C135 C134 C133 119.6(3)
C135 C134 H32 120.2
C133 C134 H32 120.2
C134 C135 C136 120.1(3)
C134 C135 H33 120.0
C136 C135 H33 120.0
C135 C136 C131 121.0(3)
C135 C136 H34 119.5
C131 C136 H34 119.5
C216 C211 C212 117.7(3)
C216 C211 C28 123.4(3)
C212 C211 C28 118.7(3)
C213 C212 C211 120.8(3)
C213 C212 H52 119.6
C211 C212 H52 119.6
C214 C213 C212 120.5(3)
C214 C213 H53 119.8
C212 C213 H53 119.8
C213 C214 C215 120.0(3)
C213 C214 H54 120.0
C215 C214 H54 120.0
C214 C215 C216 119.7(3)
C214 C215 H55 120.1
C216 C215 H55 120.1
C211 C216 C215 121.3(3)
C211 C216 H56 119.3
C215 C216 H56 119.3
C226 C221 C222 117.9(3)
C226 C221 C28 123.2(3)
C222 C221 C28 118.5(3)
C223 C222 C221 120.9(3)
C223 C222 H57 119.5
C221 C222 H57 119.5
C224 C223 C222 120.1(3)
C224 C223 H58 119.9
C222 C223 H58 119.9
C225 C224 C223 119.5(3)
C225 C224 H59 120.3
C223 C224 H59 120.3
C224 C225 C226 120.9(3)
C224 C225 H60 119.6
C226 C225 H60 119.6
C225 C226 C221 120.7(3)
C225 C226 H61 119.7
C221 C226 H61 119.7
C236 C231 C232 117.5(3)
C236 C231 C28 124.3(3)
C232 C231 C28 118.2(3)
C233 C232 C231 121.5(3)
C233 C232 H62 119.3
C231 C232 H62 119.3
C234 C233 C232 120.2(3)
C234 C233 H63 119.9
C232 C233 H63 119.9
C233 C234 C235 119.1(3)
C233 C234 H64 120.5
C235 C234 H64 120.5
C236 C235 C234 120.7(3)
C236 C235 H65 119.6
C234 C235 H65 119.6
C235 C236 C231 121.1(3)
C235 C236 H66 119.5
C231 C236 H66 119.5

loop_
_geom_bond_atom_site_label_1
_geom_bond_atom_site_label_2
_geom_bond_distance
S1 C11 1.767(3)
S1 C1 1.818(3)
S2 C12 1.769(3)
S2 C4 1.829(3)
S3 C21 1.775(3)
S3 C31 1.816(3)
S4 C22 1.775(3)
S4 C34 1.825(3)
O1 C17 1.224(3)
O2 C27 1.222(3)
N1 C17 1.349(4)
N1 C13 1.409(4)
N1 H1 0.89(3)
N2 C27 1.359(4)
N2 C23 1.411(4)
N2 H2 0.84(3)
C1 C3 1.524(4)
C1 C2 1.533(4)
C1 H6 1.0000
C2 H7 0.9800
C2 H8 0.9800
C2 H9 0.9800
C3 H10 0.9800
C3 H11 0.9800
C3 H12 0.9800
C4 C5 1.521(4)
C4 C6 1.525(4)
C4 H13 1.0000
C5 H14 0.9800
C5 H15 0.9800
C5 H16 0.9800
C6 H17 0.9800
C6 H18 0.9800
C6 H19 0.9800
C11 C16 1.391(4)
C11 C12 1.405(4)
C12 C13 1.414(4)
C13 C14 1.391(4)
C14 C15 1.381(4)
C14 H3 0.9500
C15 C16 1.386(4)
C15 H4 0.9500
C16 H5 0.9500
C17 C18 1.551(4)
C18 C111 1.540(4)
C18 C131 1.548(4)
C18 C121 1.557(4)
C21 C22 1.392(4)
C21 C26 1.397(4)
C22 C23 1.415(4)
C23 C24 1.392(4)
C24 C25 1.384(4)
C24 H35 0.9500
C25 C26 1.388(4)
C25 H36 0.9500
C26 H37 0.9500
C27 C28 1.547(4)
C28 C231 1.544(4)
C28 C221 1.544(4)
C28 C211 1.548(4)
C31 C32 1.513(4)
C31 C33 1.533(4)
C31 H38 1.0000
C32 H39 0.9800
C32 H40 0.9800
C32 H41 0.9800
C33 H42 0.9800
C33 H43 0.9800
C33 H44 0.9800
C34 C35 1.507(4)
C34 C36 1.526(4)
C34 H45 1.0000
C35 H46 0.9800
C35 H47 0.9800
C35 H48 0.9800
C36 H49 0.9800
C36 H50 0.9800
C36 H51 0.9800
C111 C112 1.387(4)
C111 C116 1.389(4)
C112 C113 1.387(4)
C112 H20 0.9500
C113 C114 1.383(5)
C113 H21 0.9500
C114 C115 1.382(5)
C114 H22 0.9500
C115 C116 1.376(4)
C115 H23 0.9500
C116 H24 0.9500
C121 C122 1.382(4)
C121 C126 1.390(4)
C122 C123 1.381(5)
C122 H25 0.9500
C123 C124 1.372(5)
C123 H26 0.9500
C124 C125 1.386(5)
C124 H27 0.9500
C125 C126 1.378(4)
C125 H28 0.9500
C126 H29 0.9500
C131 C132 1.376(4)
C131 C136 1.400(4)
C132 C133 1.387(4)
C132 H30 0.9500
C133 C134 1.381(5)
C133 H31 0.9500
C134 C135 1.373(5)
C134 H32 0.9500
C135 C136 1.382(4)
C135 H33 0.9500
C136 H34 0.9500
C211 C216 1.383(4)
C211 C212 1.401(4)
C212 C213 1.386(4)
C212 H52 0.9500
C213 C214 1.368(5)
C213 H53 0.9500
C214 C215 1.378(5)
C214 H54 0.9500
C215 C216 1.395(4)
C215 H55 0.9500
C216 H56 0.9500
C221 C226 1.387(4)
C221 C222 1.396(4)
C222 C223 1.387(4)
C222 H57 0.9500
C223 C224 1.375(5)
C223 H58 0.9500
C224 C225 1.372(5)
C224 H59 0.9500
C225 C226 1.384(4)
C225 H60 0.9500
C226 H61 0.9500
C231 C236 1.384(4)
C231 C232 1.397(4)
C232 C233 1.378(4)
C232 H62 0.9500
C233 C234 1.378(5)
C233 H63 0.9500
C234 C235 1.381(5)
C234 H64 0.9500
C235 C236 1.380(5)
C235 H65 0.9500
C236 H66 0.9500

loop_
_geom_torsion_atom_site_label_1
_geom_torsion_atom_site_label_2
_geom_torsion_atom_site_label_3
_geom_torsion_atom_site_label_4
_geom_torsion
C11 S1 C1 C3 65.8(3)
C11 S1 C1 C2 -173.2(2)
C12 S2 C4 C5 67.7(3)
C12 S2 C4 C6 -170.3(2)
C1 S1 C11 C16 14.2(3)
C1 S1 C11 C12 -166.7(2)
C16 C11 C12 C13 -0.6(4)
S1 C11 C12 C13 -179.7(2)
C16 C11 C12 S2 173.2(2)
S1 C11 C12 S2 -5.9(3)
C4 S2 C12 C11 82.9(3)
C4 S2 C12 C13 -103.3(2)
C17 N1 C13 C14 14.0(5)
C17 N1 C13 C12 -168.0(3)
C11 C12 C13 C14 -0.5(4)
S2 C12 C13 C14 -174.3(2)
C11 C12 C13 N1 -178.6(3)
S2 C12 C13 N1 7.6(4)
N1 C13 C14 C15 179.8(3)
C12 C13 C14 C15 1.9(4)
C13 C14 C15 C16 -2.2(5)
C14 C15 C16 C11 1.0(5)
C12 C11 C16 C15 0.3(4)
S1 C11 C16 C15 179.4(2)
C13 N1 C17 O1 1.6(5)
C13 N1 C17 C18 -175.1(3)
O1 C17 C18 C111 58.6(3)
N1 C17 C18 C111 -124.5(3)
O1 C17 C18 C131 177.0(3)
N1 C17 C18 C131 -6.1(4)
O1 C17 C18 C121 -62.5(3)
N1 C17 C18 C121 114.4(3)
C31 S3 C21 C22 165.2(2)
C31 S3 C21 C26 -16.5(3)
C26 C21 C22 C23 2.0(4)
S3 C21 C22 C23 -179.7(2)
C26 C21 C22 S4 -172.4(2)
S3 C21 C22 S4 5.9(3)
C34 S4 C22 C21 -82.5(3)
C34 S4 C22 C23 103.0(2)
C27 N2 C23 C24 -9.4(5)
C27 N2 C23 C22 173.0(3)
C21 C22 C23 C24 -0.3(4)
S4 C22 C23 C24 174.2(2)
C21 C22 C23 N2 177.4(3)
S4 C22 C23 N2 -8.1(4)
N2 C23 C24 C25 -179.2(3)
C22 C23 C24 C25 -1.6(4)
C23 C24 C25 C26 1.9(5)
C24 C25 C26 C21 -0.1(5)
C22 C21 C26 C25 -1.8(4)
S3 C21 C26 C25 180.0(2)
C23 N2 C27 O2 -4.9(5)
C23 N2 C27 C28 171.3(3)
O2 C27 C28 C231 62.5(3)
N2 C27 C28 C231 -113.7(3)
O2 C27 C28 C221 -59.1(3)
N2 C27 C28 C221 124.6(3)
O2 C27 C28 C211 -177.3(3)
N2 C27 C28 C211 6.4(4)
C21 S3 C31 C32 -64.1(3)
C21 S3 C31 C33 175.9(2)
C22 S4 C34 C35 -64.4(2)
C22 S4 C34 C36 173.1(2)
C131 C18 C111 C112 -116.0(3)
C17 C18 C111 C112 8.0(4)
C121 C18 C111 C112 121.3(3)
C131 C18 C111 C116 58.4(3)
C17 C18 C111 C116 -177.6(3)
C121 C18 C111 C116 -64.3(3)
C116 C111 C112 C113 0.9(4)
C18 C111 C112 C113 175.3(3)
C111 C112 C113 C114 0.0(5)
C112 C113 C114 C115 -1.0(5)
C113 C114 C115 C116 1.1(5)
C114 C115 C116 C111 -0.2(5)
C112 C111 C116 C115 -0.8(5)
C18 C111 C116 C115 -175.5(3)
C111 C18 C121 C122 -2.2(4)
C131 C18 C121 C122 -121.4(3)
C17 C18 C121 C122 116.0(3)
C111 C18 C121 C126 -176.7(3)
C131 C18 C121 C126 64.1(4)
C17 C18 C121 C126 -58.5(3)
C126 C121 C122 C123 -1.5(5)
C18 C121 C122 C123 -176.0(3)
C121 C122 C123 C124 0.2(5)
C122 C123 C124 C125 0.7(6)
C123 C124 C125 C126 -0.2(6)
C124 C125 C126 C121 -1.2(6)
C122 C121 C126 C125 2.0(5)
C18 C121 C126 C125 176.8(3)
C111 C18 C131 C132 -115.7(3)
C17 C18 C131 C132 123.3(3)
C121 C18 C131 C132 8.4(4)
C111 C18 C131 C136 58.3(3)
C17 C18 C131 C136 -62.7(3)
C121 C18 C131 C136 -177.5(3)
C136 C131 C132 C133 0.1(5)
C18 C131 C132 C133 174.1(3)
C131 C132 C133 C134 1.3(6)
C132 C133 C134 C135 -1.4(6)
C133 C134 C135 C136 0.2(5)
C134 C135 C136 C131 1.1(5)
C132 C131 C136 C135 -1.3(5)
C18 C131 C136 C135 -175.6(3)
C231 C28 C211 C216 -6.6(4)
C221 C28 C211 C216 117.0(3)
C27 C28 C211 C216 -122.2(3)
C231 C28 C211 C212 179.5(3)
C221 C28 C211 C212 -56.8(3)
C27 C28 C211 C212 63.9(3)
C216 C211 C212 C213 1.3(4)
C28 C211 C212 C213 175.5(3)
C211 C212 C213 C214 -1.5(5)
C212 C213 C214 C215 0.7(5)
C213 C214 C215 C216 0.3(5)
C212 C211 C216 C215 -0.3(5)
C28 C211 C216 C215 -174.2(3)
C214 C215 C216 C211 -0.5(5)
C231 C28 C221 C226 -122.0(3)
C27 C28 C221 C226 -7.5(4)
C211 C28 C221 C226 116.5(3)
C231 C28 C221 C222 65.6(3)
C27 C28 C221 C222 -179.9(3)
C211 C28 C221 C222 -55.8(3)
C226 C221 C222 C223 2.1(4)
C28 C221 C222 C223 174.8(3)
C221 C222 C223 C224 -1.3(5)
C222 C223 C224 C225 -0.1(5)
C223 C224 C225 C226 0.6(5)
C224 C225 C226 C221 0.2(5)
C222 C221 C226 C225 -1.5(4)
C28 C221 C226 C225 -173.9(3)
C221 C28 C231 C236 -3.5(4)
C27 C28 C231 C236 -122.1(3)
C211 C28 C231 C236 114.9(3)
C221 C28 C231 C232 173.7(3)
C27 C28 C231 C232 55.1(3)
C211 C28 C231 C232 -67.9(3)
C236 C231 C232 C233 -1.5(5)
C28 C231 C232 C233 -178.9(3)
C231 C232 C233 C234 0.6(5)
C232 C233 C234 C235 0.0(5)
C233 C234 C235 C236 0.4(5)
C234 C235 C236 C231 -1.4(5)
C232 C231 C236 C235 1.9(5)
C28 C231 C236 C235 179.1(3)
